data_7038980
loop_
_publ_author_name
'Miao, Chengrui'
'Khalil, Georges'
'Chaumont, Alain'
'Mobian, Pierre'
'Henry, Marc'

_publ_section_title
;
 Identification of Zr(iv)-based architectures generated from ligands
 incorporating the 2,2'-biphenolato unit.
;
_journal_issue 19
_journal_name_full 'Dalton transactions (Cambridge, England : 2003)'
_journal_page_first 7998
_journal_page_last 8007
_journal_paper_doi 10.1039/c6dt00471g
_journal_volume 45
_journal_year 2016
_chemical_formula_moiety '2(C135 H100 O20 Zr4),3(C4 H10 O),3(C H2 Cl2),2(H2 O)'
_chemical_formula_sum 'C285 H244 Cl6 O45 Zr8'
_chemical_formula_weight 5331.25
_space_group_crystal_system triclinic
_space_group_IT_number 2
_space_group_name_Hall '-P 1'
_space_group_name_H-M_alt 'P -1'
_symmetry_space_group_name_Hall '-P 1'
_symmetry_space_group_name_H-M 'P -1'
_atom_sites_solution_hydrogens geom
_audit_creation_method SHELXL-2014/6
_audit_update_record
;
2016-02-02 deposited with the CCDC.
2016-03-22 downloaded from the CCDC.
;
_cell_angle_alpha 81.245(2)
_cell_angle_beta 68.379(2)
_cell_angle_gamma 87.843(2)
_cell_formula_units_Z 1
_cell_length_a 17.0968(8)
_cell_length_b 19.1728(8)
_cell_length_c 21.3385(8)
_cell_measurement_reflns_used 130000
_cell_measurement_temperature 173(2)
_cell_measurement_theta_max 25.
_cell_measurement_theta_min 2.5
_cell_volume 6425.4(5)
_computing_cell_refinement 'Bruker SAINT'
_computing_data_collection 'Bruker APEX2'
_computing_data_reduction 'Bruker SAINT'
_computing_molecular_graphics 'Bruker SHELXTL'
_computing_publication_material 'Bruker SHELXTL'
_computing_structure_refinement 'SHELXL-97 (Sheldrick, 2008)'
_computing_structure_solution 'SHELXS-97 (Sheldrick, 2008)'
_diffrn_ambient_temperature 173(2)
_diffrn_measured_fraction_theta_full 0.961
_diffrn_measured_fraction_theta_max 0.886
_diffrn_measurement_device_type 'Bruker APEX-II CCD'
_diffrn_measurement_method '\f and \w scans'
_diffrn_radiation_source 'fine-focus sealed tube'
_diffrn_radiation_type MoK\a
_diffrn_radiation_wavelength 0.71073
_diffrn_reflns_av_R_equivalents 0.0638
_diffrn_reflns_av_unetI/netI 0.0741
_diffrn_reflns_Laue_measured_fraction_full 0.961
_diffrn_reflns_Laue_measured_fraction_max 0.886
_diffrn_reflns_limit_h_max 24
_diffrn_reflns_limit_h_min -24
_diffrn_reflns_limit_k_max 26
_diffrn_reflns_limit_k_min -27
_diffrn_reflns_limit_l_max 21
_diffrn_reflns_limit_l_min -28
_diffrn_reflns_number 33659
_diffrn_reflns_point_group_measured_fraction_full 0.961
_diffrn_reflns_point_group_measured_fraction_max 0.886
_diffrn_reflns_theta_full 25.242
_diffrn_reflns_theta_max 30.147
_diffrn_reflns_theta_min 1.281
_exptl_absorpt_coefficient_mu 0.447
_exptl_absorpt_correction_T_max 0.985
_exptl_absorpt_correction_T_min 0.965
_exptl_absorpt_correction_type multi-scan
_exptl_absorpt_process_details sadabs
_exptl_crystal_colour colorless
_exptl_crystal_density_diffrn 1.378
_exptl_crystal_density_meas ?
_exptl_crystal_density_method none
_exptl_crystal_description prism
_exptl_crystal_F_000 2736
_exptl_crystal_size_max 0.060
_exptl_crystal_size_mid 0.060
_exptl_crystal_size_min 0.050
_refine_diff_density_max 2.243
_refine_diff_density_min -1.368
_refine_diff_density_rms 0.144
_refine_ls_extinction_method none
_refine_ls_goodness_of_fit_ref 1.009
_refine_ls_hydrogen_treatment constr
_refine_ls_matrix_type full
_refine_ls_number_parameters 1565
_refine_ls_number_reflns 33659
_refine_ls_number_restraints 23
_refine_ls_restrained_S_all 1.002
_refine_ls_R_factor_all 0.1358
_refine_ls_R_factor_gt 0.0791
_refine_ls_shift/su_max 0.001
_refine_ls_shift/su_mean 0.000
_refine_ls_structure_factor_coef Fsqd
_refine_ls_weighting_details 'w=1/[\s^2^(Fo^2^)+(0.1000P)^2^+0.7168P] where P=(Fo^2^+2Fc^2^)/3'
_refine_ls_weighting_scheme calc
_refine_ls_wR_factor_gt 0.2240
_refine_ls_wR_factor_ref 0.2446
_reflns_Friedel_coverage 0.000
_reflns_number_gt 20425
_reflns_number_total 33659
_reflns_threshold_expression 'I > 2\s(I)'
_cod_data_source_file c6dt00471g2.cif
_cod_data_source_block e3556n_a
_cod_depositor_comments
;
The following automatic conversions were performed:

'_exptl_crystal_density_meas' value 'none' was changed to '?' - the
value is perceived as not measured.

Automatic conversion script
Id: cif_fix_values 4268 2015-11-12 08:31:59Z antanas 

 Adding full bibliography for 7038980.cif.
;
_cod_database_code 7038980
_shelx_space_group_comment
;
The symmetry employed for this shelxl refinement is uniquely defined
by the following loop, which should always be used as a source of
symmetry information in preference to the above space-group names.
They are only intended as comments.
;
_shelx_estimated_absorpt_t_min 0.974
_shelx_estimated_absorpt_t_max 0.978
_shelxl_version_number 2014/6

loop_
_space_group_symop_operation_xyz
'x, y, z'
'-x, -y, -z'

loop_
_atom_site_label
_atom_site_type_symbol
_atom_site_fract_x
_atom_site_fract_y
_atom_site_fract_z
_atom_site_U_iso_or_equiv
_atom_site_adp_type
_atom_site_occupancy
_atom_site_site_symmetry_order
_atom_site_calc_flag
_atom_site_refinement_flags_posn
_atom_site_refinement_flags_adp
_atom_site_refinement_flags_occupancy
Zr1 Zr 0.85221(3) 0.20677(2) 0.73006(2) 0.02885(12) Uani 1 1 d . . .
Zr2 Zr 0.71681(3) 0.18679(2) 0.64017(2) 0.02755(12) Uani 1 1 d . . .
Zr3 Zr 0.47392(3) 0.17914(2) 0.72543(2) 0.02910(12) Uani 1 1 d . . .
Zr4 Zr 0.37387(3) 0.32676(2) 0.80198(2) 0.02764(12) Uani 1 1 d . . .
C1 C 1.0504(3) 0.3905(2) 0.6350(3) 0.0362(11) Uani 1 1 d . . .
C2 C 1.0185(3) 0.3784(3) 0.5855(3) 0.0426(13) Uani 1 1 d . . .
H2 H 0.9600 0.3694 0.5985 0.051 Uiso 1 1 calc R U .
C3 C 1.0712(4) 0.3796(3) 0.5180(3) 0.0506(14) Uani 1 1 d . . .
H3 H 1.0483 0.3724 0.4850 0.061 Uiso 1 1 calc R U .
C4 C 1.1561(4) 0.3909(3) 0.4985(3) 0.0491(14) Uani 1 1 d . . .
H4 H 1.1921 0.3905 0.4524 0.059 Uiso 1 1 calc R U .
C5 C 1.1893(4) 0.4028(3) 0.5462(3) 0.0493(14) Uani 1 1 d . . .
H5 H 1.2481 0.4112 0.5328 0.059 Uiso 1 1 calc R U .
C6 C 1.1367(3) 0.4025(3) 0.6136(3) 0.0428(13) Uani 1 1 d . . .
H6 H 1.1602 0.4108 0.6459 0.051 Uiso 1 1 calc R U .
C7 C 0.9965(3) 0.3947(2) 0.7056(3) 0.0321(10) Uani 1 1 d . . .
C8 C 0.9435(3) 0.3388(2) 0.7492(3) 0.0307(10) Uani 1 1 d . . .
O1 O 0.9361(2) 0.27955(16) 0.72367(18) 0.0341(8) Uani 1 1 d . . .
C9 C 0.8999(3) 0.3430(2) 0.8193(3) 0.0321(10) Uani 1 1 d . . .
C10 C 0.9054(3) 0.4059(3) 0.8427(3) 0.0390(12) Uani 1 1 d . . .
H10 H 0.8745 0.4105 0.8890 0.047 Uiso 1 1 calc R U .
C11 C 0.9559(3) 0.4628(3) 0.7990(3) 0.0439(13) Uani 1 1 d . . .
H11 H 0.9585 0.5058 0.8152 0.053 Uiso 1 1 calc R U .
C12 C 1.0012(3) 0.4553(3) 0.7330(3) 0.0408(12) Uani 1 1 d . . .
H12 H 1.0375 0.4930 0.7043 0.049 Uiso 1 1 calc R U .
C13 C 0.8519(3) 0.2845(3) 0.8727(3) 0.0343(11) Uani 1 1 d . . .
C14 C 0.7858(3) 0.2444(2) 0.8701(3) 0.0332(11) Uani 1 1 d . . .
O2 O 0.7706(2) 0.25062(16) 0.81144(16) 0.0300(7) Uani 1 1 d . . .
C15 C 0.7332(3) 0.1999(3) 0.9284(3) 0.0357(11) Uani 1 1 d . . .
C16 C 0.7498(4) 0.1930(3) 0.9884(3) 0.0460(13) Uani 1 1 d . . .
H16 H 0.7142 0.1635 1.0278 0.055 Uiso 1 1 calc R U .
C17 C 0.8159(4) 0.2275(3) 0.9914(3) 0.0516(15) Uani 1 1 d . . .
H17 H 0.8274 0.2211 1.0322 0.062 Uiso 1 1 calc R U .
C18 C 0.8668(4) 0.2727(3) 0.9342(3) 0.0457(13) Uani 1 1 d . . .
H18 H 0.9132 0.2963 0.9368 0.055 Uiso 1 1 calc R U .
C19 C 0.6586(3) 0.1639(2) 0.9255(3) 0.0342(11) Uani 1 1 d . . .
C20 C 0.6689(3) 0.1189(2) 0.8777(3) 0.0333(11) Uani 1 1 d . . .
H20 H 0.7241 0.1083 0.8492 0.040 Uiso 1 1 calc R U .
C21 C 0.6005(3) 0.0894(2) 0.8707(3) 0.0332(11) Uani 1 1 d . . .
H21 H 0.6095 0.0600 0.8367 0.040 Uiso 1 1 calc R U .
C22 C 0.5188(3) 0.1021(2) 0.9126(3) 0.0346(11) Uani 1 1 d . . .
C23 C 0.5086(3) 0.1465(3) 0.9620(3) 0.0407(12) Uani 1 1 d . . .
H23 H 0.4536 0.1560 0.9917 0.049 Uiso 1 1 calc R U .
C24 C 0.5778(3) 0.1762(3) 0.9677(3) 0.0401(12) Uani 1 1 d . . .
H24 H 0.5693 0.2058 1.0015 0.048 Uiso 1 1 calc R U .
C25 C 0.4453(3) 0.0662(3) 0.9093(3) 0.0414(13) Uani 1 1 d . . .
C26 C 0.4333(3) 0.0631(2) 0.8482(3) 0.0337(11) Uani 1 1 d . . .
O3 O 0.48897(19) 0.09453(15) 0.78715(17) 0.0310(7) Uani 1 1 d . . .
C27 C 0.3625(3) 0.0271(3) 0.8488(3) 0.0456(14) Uani 1 1 d . . .
C28 C 0.3060(4) -0.0063(3) 0.9110(3) 0.0554(16) Uani 1 1 d . . .
H28 H 0.2590 -0.0317 0.9118 0.066 Uiso 1 1 calc R U .
C29 C 0.3170(4) -0.0033(3) 0.9711(4) 0.0633(19) Uani 1 1 d . . .
H29 H 0.2770 -0.0256 1.0130 0.076 Uiso 1 1 calc R U .
C30 C 0.3873(4) 0.0327(3) 0.9710(3) 0.0482(14) Uani 1 1 d . . .
H30 H 0.3953 0.0342 1.0126 0.058 Uiso 1 1 calc R U .
C31 C 0.3483(3) 0.0189(3) 0.7861(3) 0.0491(15) Uani 1 1 d . . .
C32 C 0.3386(3) 0.0760(3) 0.7405(3) 0.0417(13) Uani 1 1 d . . .
O4 O 0.3511(2) 0.14283(16) 0.74882(18) 0.0333(7) Uani 1 1 d . . .
C33 C 0.3173(4) 0.0630(3) 0.6849(3) 0.0495(15) Uani 1 1 d . . .
C34 C 0.3108(4) -0.0058(3) 0.6749(4) 0.067(2) Uani 1 1 d . . .
H34 H 0.2965 -0.0141 0.6376 0.080 Uiso 1 1 calc R U .
C35 C 0.3244(5) -0.0621(3) 0.7168(5) 0.083(3) Uani 1 1 d . . .
H35 H 0.3230 -0.1086 0.7070 0.099 Uiso 1 1 calc R U .
C36 C 0.3407(4) -0.0512(3) 0.7752(4) 0.068(2) Uani 1 1 d . . .
H36 H 0.3463 -0.0902 0.8064 0.081 Uiso 1 1 calc R U .
C37 C 0.2990(3) 0.1205(3) 0.6374(3) 0.0458(14) Uani 1 1 d . . .
C38 C 0.3377(4) 0.1222(3) 0.5671(4) 0.0548(16) Uani 1 1 d . . .
H38 H 0.3799 0.0888 0.5502 0.066 Uiso 1 1 calc R U .
C39 C 0.3169(4) 0.1703(3) 0.5216(4) 0.0589(17) Uani 1 1 d . . .
H39 H 0.3450 0.1709 0.4739 0.071 Uiso 1 1 calc R U .
C40 C 0.2545(4) 0.2182(3) 0.5461(4) 0.0615(18) Uani 1 1 d . . .
H40 H 0.2390 0.2517 0.5153 0.074 Uiso 1 1 calc R U .
C41 C 0.2143(3) 0.2172(3) 0.6163(4) 0.0549(17) Uani 1 1 d . . .
H41 H 0.1713 0.2500 0.6329 0.066 Uiso 1 1 calc R U .
C42 C 0.2360(3) 0.1694(3) 0.6617(3) 0.0469(14) Uani 1 1 d . . .
H42 H 0.2084 0.1694 0.7094 0.056 Uiso 1 1 calc R U .
O5 O 0.8864(2) 0.12795(17) 0.77968(19) 0.0412(9) Uani 1 1 d D . .
C43 C 0.9015(10) 0.0687(6) 0.8229(8) 0.061(4) Uani 0.5 1 d D . P
H43 H 0.8453 0.0446 0.8479 0.092 Uiso 0.5 1 calc R U P
C44 C 0.9563(9) 0.0149(6) 0.7822(7) 0.061(4) Uani 0.5 1 d D . P
H44A H 0.9266 -0.0047 0.7571 0.092 Uiso 0.5 1 calc R U P
H44B H 0.9686 -0.0232 0.8133 0.092 Uiso 0.5 1 calc R U P
H44C H 1.0090 0.0377 0.7499 0.092 Uiso 0.5 1 calc R U P
C45 C 0.9292(11) 0.0870(8) 0.8770(7) 0.072(4) Uani 0.5 1 d D . P
H45A H 0.9880 0.1035 0.8566 0.107 Uiso 0.5 1 calc R U P
H45B H 0.9239 0.0452 0.9111 0.107 Uiso 0.5 1 calc R U P
H45C H 0.8939 0.1245 0.8989 0.107 Uiso 0.5 1 calc R U P
C44A C 0.8957(13) 0.0287(11) 0.8466(14) 0.129(6) Uani 0.5 1 d D . P
H44D H 0.9086 0.0156 0.8879 0.193 Uiso 0.5 1 calc R U P
H44E H 0.9144 -0.0085 0.8177 0.193 Uiso 0.5 1 calc R U P
H44F H 0.8349 0.0345 0.8592 0.193 Uiso 0.5 1 calc R U P
C45A C 1.0043(12) 0.1232(9) 0.8105(13) 0.129(6) Uani 0.5 1 d D . P
H45D H 1.0370 0.0939 0.8334 0.193 Uiso 0.5 1 calc R U P
H45E H 0.9860 0.1655 0.8323 0.193 Uiso 0.5 1 calc R U P
H45F H 1.0394 0.1371 0.7624 0.193 Uiso 0.5 1 calc R U P
C43A C 0.9318(16) 0.0836(12) 0.8156(18) 0.129(6) Uani 0.5 1 d D . P
H43A H 0.9643 0.0613 0.7745 0.154 Uiso 0.5 1 calc R U P
O6 O 0.9319(2) 0.1804(2) 0.62779(19) 0.0416(9) Uani 1 1 d . . .
C46 C 1.0230(3) 0.1855(3) 0.5886(3) 0.0418(13) Uani 1 1 d . . .
H46 H 1.0472 0.2240 0.6031 0.050 Uiso 1 1 calc R U .
C47 C 1.0372(4) 0.2053(3) 0.5141(3) 0.0525(15) Uani 1 1 d . . .
H47A H 1.0172 0.1667 0.4982 0.079 Uiso 1 1 calc R U .
H47B H 1.0975 0.2139 0.4879 0.079 Uiso 1 1 calc R U .
H47C H 1.0063 0.2481 0.5076 0.079 Uiso 1 1 calc R U .
C48 C 1.0622(4) 0.1158(3) 0.6061(4) 0.0589(17) Uani 1 1 d . . .
H48A H 1.0531 0.1081 0.6547 0.088 Uiso 1 1 calc R U .
H48B H 1.1228 0.1177 0.5792 0.088 Uiso 1 1 calc R U .
H48C H 1.0360 0.0769 0.5954 0.088 Uiso 1 1 calc R U .
C49 C 0.8411(3) 0.0136(3) 0.5329(3) 0.0352(11) Uani 1 1 d . . .
C50 C 0.7857(3) -0.0420(3) 0.5458(3) 0.0445(13) Uani 1 1 d . . .
H50 H 0.7442 -0.0379 0.5257 0.053 Uiso 1 1 calc R U .
C51 C 0.7895(4) -0.1038(3) 0.5878(3) 0.0503(15) Uani 1 1 d . . .
H51 H 0.7500 -0.1410 0.5965 0.060 Uiso 1 1 calc R U .
C52 C 0.8499(4) -0.1123(3) 0.6173(3) 0.0521(15) Uani 1 1 d . . .
H52 H 0.8529 -0.1555 0.6447 0.063 Uiso 1 1 calc R U .
C53 C 0.9057(4) -0.0574(3) 0.6066(3) 0.0487(14) Uani 1 1 d . . .
H53 H 0.9465 -0.0624 0.6274 0.058 Uiso 1 1 calc R U .
C54 C 0.9019(3) 0.0064(3) 0.5645(3) 0.0398(12) Uani 1 1 d . . .
H54 H 0.9398 0.0444 0.5574 0.048 Uiso 1 1 calc R U .
C55 C 0.8417(3) 0.0772(3) 0.4853(3) 0.0344(11) Uani 1 1 d . . .
C56 C 0.8374(3) 0.1466(2) 0.5031(3) 0.0327(11) Uani 1 1 d . . .
O7 O 0.8244(2) 0.15395(16) 0.56880(17) 0.0326(7) Uani 1 1 d . . .
C57 C 0.8455(3) 0.2066(3) 0.4540(3) 0.0356(11) Uani 1 1 d . . .
C58 C 0.8564(4) 0.1952(3) 0.3871(3) 0.0473(14) Uani 1 1 d . . .
H58 H 0.8618 0.2349 0.3532 0.057 Uiso 1 1 calc R U .
C59 C 0.8594(4) 0.1291(3) 0.3698(3) 0.0531(15) Uani 1 1 d . . .
H59 H 0.8663 0.1229 0.3247 0.064 Uiso 1 1 calc R U .
C60 C 0.8521(4) 0.0710(3) 0.4196(3) 0.0470(14) Uani 1 1 d . . .
H60 H 0.8544 0.0250 0.4075 0.056 Uiso 1 1 calc R U .
C61 C 0.8485(3) 0.2797(3) 0.4675(2) 0.0332(10) Uani 1 1 d . . .
C62 C 0.7865(3) 0.3068(2) 0.5226(2) 0.0306(10) Uani 1 1 d . . .
O8 O 0.72122(19) 0.26536(16) 0.56554(16) 0.0296(7) Uani 1 1 d . . .
C63 C 0.7950(3) 0.3762(2) 0.5342(2) 0.0315(10) Uani 1 1 d . . .
C64 C 0.8632(3) 0.4187(3) 0.4881(3) 0.0386(12) Uani 1 1 d . . .
H64 H 0.8683 0.4658 0.4949 0.046 Uiso 1 1 calc R U .
C65 C 0.9223(3) 0.3938(3) 0.4335(3) 0.0421(13) Uani 1 1 d . . .
H65 H 0.9681 0.4234 0.4031 0.050 Uiso 1 1 calc R U .
C66 C 0.9150(3) 0.3233(3) 0.4226(3) 0.0393(12) Uani 1 1 d . . .
H66 H 0.9556 0.3059 0.3845 0.047 Uiso 1 1 calc R U .
C67 C 0.7345(3) 0.4045(2) 0.5935(2) 0.0319(10) Uani 1 1 d . . .
C68 C 0.7615(3) 0.4404(3) 0.6353(3) 0.0375(12) Uani 1 1 d . . .
H68 H 0.8198 0.4489 0.6238 0.045 Uiso 1 1 calc R U .
C69 C 0.7039(3) 0.4631(3) 0.6928(3) 0.0381(12) Uani 1 1 d . . .
H69 H 0.7239 0.4874 0.7197 0.046 Uiso 1 1 calc R U .
C70 C 0.6177(3) 0.4518(2) 0.7129(3) 0.0322(10) Uani 1 1 d . . .
C71 C 0.5903(3) 0.4198(2) 0.6700(3) 0.0330(11) Uani 1 1 d . . .
H71 H 0.5316 0.4143 0.6804 0.040 Uiso 1 1 calc R U .
C72 C 0.6471(3) 0.3959(2) 0.6126(3) 0.0325(10) Uani 1 1 d . . .
H72 H 0.6263 0.3729 0.5853 0.039 Uiso 1 1 calc R U .
C73 C 0.5589(3) 0.4712(2) 0.7798(2) 0.0302(10) Uani 1 1 d . . .
C74 C 0.4985(3) 0.4215(2) 0.8261(2) 0.0289(10) Uani 1 1 d . . .
O9 O 0.48400(19) 0.36188(16) 0.80529(16) 0.0296(7) Uani 1 1 d . . .
C75 C 0.4600(3) 0.4306(2) 0.8945(2) 0.0301(10) Uani 1 1 d . . .
C76 C 0.4726(3) 0.4952(2) 0.9135(3) 0.0353(11) Uani 1 1 d . . .
H76 H 0.4447 0.5032 0.9593 0.042 Uiso 1 1 calc R U .
C77 C 0.5248(3) 0.5470(2) 0.8662(3) 0.0393(12) Uani 1 1 d . . .
H77 H 0.5305 0.5913 0.8790 0.047 Uiso 1 1 calc R U .
C78 C 0.5691(3) 0.5346(2) 0.8000(3) 0.0356(11) Uani 1 1 d . . .
H78 H 0.6068 0.5698 0.7682 0.043 Uiso 1 1 calc R U .
C79 C 0.4147(3) 0.3717(2) 0.9498(2) 0.0319(10) Uani 1 1 d . . .
C80 C 0.3468(3) 0.3328(2) 0.9514(2) 0.0331(11) Uani 1 1 d . . .
O10 O 0.3189(2) 0.34204(18) 0.89892(17) 0.0346(8) Uani 1 1 d . . .
C81 C 0.3048(3) 0.2814(3) 1.0084(3) 0.0414(12) Uani 1 1 d . . .
C82 C 0.3357(4) 0.2685(3) 1.0609(3) 0.0500(15) Uani 1 1 d . . .
H82 H 0.3081 0.2343 1.0995 0.060 Uiso 1 1 calc R U .
C83 C 0.4040(4) 0.3037(3) 1.0583(3) 0.0499(14) Uani 1 1 d . . .
H83 H 0.4253 0.2928 1.0938 0.060 Uiso 1 1 calc R U .
C84 C 0.4436(3) 0.3563(3) 1.0030(3) 0.0385(12) Uani 1 1 d . . .
H84 H 0.4908 0.3817 1.0020 0.046 Uiso 1 1 calc R U .
C85 C 0.2289(4) 0.2430(3) 1.0129(3) 0.0542(16) Uani 1 1 d . . .
C86 C 0.1579(5) 0.2797(5) 1.0151(4) 0.076(2) Uani 1 1 d . . .
H86 H 0.1592 0.3299 1.0081 0.091 Uiso 1 1 calc R U .
C87 C 0.0816(6) 0.2416(8) 1.0281(5) 0.125(4) Uani 1 1 d . . .
H87 H 0.0329 0.2675 1.0285 0.150 Uiso 1 1 calc R U .
C88 C 0.0762(9) 0.1709(10) 1.0399(7) 0.150(7) Uani 1 1 d . . .
H88 H 0.0245 0.1466 1.0499 0.180 Uiso 1 1 calc R U .
C89 C 0.1457(11) 0.1361(7) 1.0369(6) 0.155(7) Uani 1 1 d . . .
H89 H 0.1422 0.0860 1.0451 0.186 Uiso 1 1 calc R U .
C90 C 0.2261(6) 0.1692(4) 1.0221(4) 0.082(2) Uani 1 1 d . . .
H90 H 0.2748 0.1422 1.0187 0.098 Uiso 1 1 calc R U .
C91 C 0.6262(3) -0.0322(2) 0.7322(3) 0.0404(12) Uani 1 1 d . . .
C92 C 0.5733(4) -0.0675(3) 0.7946(3) 0.0545(16) Uani 1 1 d . . .
H92 H 0.5162 -0.0765 0.8015 0.065 Uiso 1 1 calc R U .
C93 C 0.6017(6) -0.0893(3) 0.8460(4) 0.075(2) Uani 1 1 d . . .
H93 H 0.5644 -0.1139 0.8879 0.090 Uiso 1 1 calc R U .
C94 C 0.6830(5) -0.0762(3) 0.8383(3) 0.066(2) Uani 1 1 d . . .
H94 H 0.7018 -0.0904 0.8750 0.079 Uiso 1 1 calc R U .
C95 C 0.7382(4) -0.0418(3) 0.7760(3) 0.0531(15) Uani 1 1 d . . .
H95 H 0.7952 -0.0333 0.7697 0.064 Uiso 1 1 calc R U .
C96 C 0.7099(3) -0.0202(3) 0.7238(3) 0.0386(12) Uani 1 1 d . . .
H96 H 0.7476 0.0031 0.6814 0.046 Uiso 1 1 calc R U .
C97 C 0.5975(3) -0.0148(3) 0.6735(3) 0.0399(12) Uani 1 1 d . . .
C98 C 0.6105(3) 0.0498(3) 0.6332(3) 0.0407(12) Uani 1 1 d . . .
O11 O 0.6446(3) 0.1049(2) 0.6476(2) 0.0514(11) Uani 1 1 d . . .
C99 C 0.5872(3) 0.0619(3) 0.5750(3) 0.0490(15) Uani 1 1 d . . .
C100 C 0.5550(4) 0.0063(4) 0.5573(4) 0.067(2) Uani 1 1 d . . .
H100 H 0.5422 0.0132 0.5171 0.080 Uiso 1 1 calc R U .
C101 C 0.5415(4) -0.0569(4) 0.5957(5) 0.074(2) Uani 1 1 d . . .
H101 H 0.5184 -0.0941 0.5828 0.088 Uiso 1 1 calc R U .
C102 C 0.5612(4) -0.0702(3) 0.6563(4) 0.062(2) Uani 1 1 d . . .
H102 H 0.5500 -0.1151 0.6840 0.074 Uiso 1 1 calc R U .
C103 C 0.5943(3) 0.1318(3) 0.5319(3) 0.0458(14) Uani 1 1 d . . .
C104 C 0.5453(3) 0.1877(3) 0.5590(3) 0.0412(13) Uani 1 1 d . . .
O12 O 0.5004(2) 0.17850(18) 0.62758(18) 0.0376(8) Uani 1 1 d . . .
C105 C 0.5421(3) 0.2491(3) 0.5170(3) 0.0419(13) Uani 1 1 d . . .
C106 C 0.5931(4) 0.2580(4) 0.4488(3) 0.0558(16) Uani 1 1 d . . .
H106 H 0.5929 0.3011 0.4202 0.067 Uiso 1 1 calc R U .
C107 C 0.6446(5) 0.2036(5) 0.4220(4) 0.076(2) Uani 1 1 d . . .
H107 H 0.6809 0.2100 0.3755 0.091 Uiso 1 1 calc R U .
C108 C 0.6427(4) 0.1403(4) 0.4633(3) 0.0607(18) Uani 1 1 d . . .
H108 H 0.6752 0.1021 0.4442 0.073 Uiso 1 1 calc R U .
C109 C 0.4857(3) 0.3082(3) 0.5448(3) 0.0376(12) Uani 1 1 d . . .
C110 C 0.4009(3) 0.2937(3) 0.5865(3) 0.0368(11) Uani 1 1 d . . .
H110 H 0.3780 0.2475 0.5934 0.044 Uiso 1 1 calc R U .
C111 C 0.3503(3) 0.3464(2) 0.6178(3) 0.0335(11) Uani 1 1 d . . .
H111 H 0.2926 0.3359 0.6446 0.040 Uiso 1 1 calc R U .
C112 C 0.3819(3) 0.4144(3) 0.6109(3) 0.0336(11) Uani 1 1 d . . .
C113 C 0.4648(3) 0.4302(3) 0.5649(3) 0.0407(12) Uani 1 1 d . . .
H113 H 0.4866 0.4770 0.5560 0.049 Uiso 1 1 calc R U .
C114 C 0.5151(3) 0.3776(3) 0.5321(3) 0.0410(12) Uani 1 1 d . . .
H114 H 0.5705 0.3895 0.5005 0.049 Uiso 1 1 calc R U .
C115 C 0.3285(3) 0.4668(2) 0.6495(3) 0.0342(11) Uani 1 1 d . . .
C116 C 0.3029(3) 0.4601(2) 0.7201(3) 0.0329(11) Uani 1 1 d . . .
O13 O 0.3339(2) 0.40725(16) 0.75446(17) 0.0338(7) Uani 1 1 d . . .
C117 C 0.2437(3) 0.5057(3) 0.7582(3) 0.0388(12) Uani 1 1 d . . .
C118 C 0.2144(4) 0.5601(3) 0.7226(4) 0.0517(15) Uani 1 1 d . . .
H118 H 0.1742 0.5911 0.7473 0.062 Uiso 1 1 calc R U .
C119 C 0.2419(4) 0.5708(3) 0.6521(4) 0.0545(16) Uani 1 1 d . . .
H119 H 0.2231 0.6100 0.6287 0.065 Uiso 1 1 calc R U .
C120 C 0.2977(4) 0.5230(3) 0.6158(3) 0.0466(14) Uani 1 1 d . . .
H120 H 0.3150 0.5287 0.5676 0.056 Uiso 1 1 calc R U .
C121 C 0.2062(3) 0.4930(3) 0.8337(3) 0.0394(12) Uani 1 1 d . . .
C122 C 0.1248(4) 0.4666(3) 0.8656(4) 0.0588(17) Uani 1 1 d . . .
H122 H 0.0950 0.4555 0.8385 0.071 Uiso 1 1 calc R U .
C123 C 0.0850(4) 0.4557(4) 0.9362(4) 0.0645(19) Uani 1 1 d . . .
H123 H 0.0290 0.4373 0.9569 0.077 Uiso 1 1 calc R U .
C124 C 0.1285(4) 0.4720(3) 0.9757(3) 0.0567(16) Uani 1 1 d . . .
H124 H 0.1023 0.4639 1.0240 0.068 Uiso 1 1 calc R U .
C125 C 0.2102(3) 0.5002(3) 0.9457(3) 0.0475(14) Uani 1 1 d . . .
C126 C 0.2487(3) 0.5094(3) 0.8755(3) 0.0418(13) Uani 1 1 d . . .
O14 O 0.3296(2) 0.5353(2) 0.8408(2) 0.0458(9) Uani 1 1 d . . .
H14 H 0.3491 0.5472 0.8686 0.069 Uiso 1 1 calc R U .
C127 C 0.2522(3) 0.5221(3) 0.9901(3) 0.0444(13) Uani 1 1 d . . .
C128 C 0.2835(4) 0.5902(3) 0.9803(3) 0.0501(14) Uani 1 1 d . . .
H128 H 0.2814 0.6232 0.9430 0.060 Uiso 1 1 calc R U .
C129 C 0.3183(4) 0.6106(3) 1.0249(3) 0.0556(16) Uani 1 1 d . . .
H129 H 0.3385 0.6577 1.0180 0.067 Uiso 1 1 calc R U .
C130 C 0.3235(4) 0.5631(4) 1.0792(3) 0.0573(16) Uani 1 1 d . . .
H130 H 0.3478 0.5763 1.1092 0.069 Uiso 1 1 calc R U .
C131 C 0.2915(4) 0.4951(4) 1.0876(3) 0.0579(17) Uani 1 1 d . . .
H131 H 0.2936 0.4617 1.1246 0.070 Uiso 1 1 calc R U .
C132 C 0.2579(4) 0.4752(3) 1.0454(3) 0.0501(14) Uani 1 1 d . . .
H132 H 0.2373 0.4280 1.0531 0.060 Uiso 1 1 calc R U .
O15 O 0.7616(2) 0.13834(15) 0.71621(16) 0.0304(7) Uani 1 1 d . . .
O16 O 0.7815(2) 0.26253(15) 0.67247(16) 0.0297(7) Uani 1 1 d . . .
O17 O 0.59809(19) 0.22799(17) 0.70396(17) 0.0323(7) Uani 1 1 d . . .
O18 O 0.44374(19) 0.28736(15) 0.70962(16) 0.0273(7) Uani 1 1 d . . .
O19 O 0.4227(2) 0.22328(15) 0.82240(16) 0.0297(7) Uani 1 1 d . . .
O20 O 0.2696(2) 0.25789(19) 0.8034(2) 0.0429(9) Uani 1 1 d . . .
C133 C 0.1777(3) 0.2617(4) 0.8402(3) 0.0539(16) Uani 1 1 d . . .
H133 H 0.1668 0.2879 0.8796 0.065 Uiso 1 1 calc R U .
C134 C 0.1411(4) 0.3020(4) 0.7910(4) 0.074(2) Uani 1 1 d . . .
H13A H 0.1746 0.3453 0.7681 0.111 Uiso 1 1 calc R U .
H13B H 0.0829 0.3143 0.8161 0.111 Uiso 1 1 calc R U .
H13C H 0.1422 0.2726 0.7569 0.111 Uiso 1 1 calc R U .
C135 C 0.1466(5) 0.1864(5) 0.8666(4) 0.091(3) Uani 1 1 d . . .
H13D H 0.1419 0.1644 0.8295 0.136 Uiso 1 1 calc R U .
H13E H 0.0913 0.1857 0.9034 0.136 Uiso 1 1 calc R U .
H13F H 0.1864 0.1601 0.8841 0.136 Uiso 1 1 calc R U .
C136 C 0.4160(8) 0.7046(6) 0.7898(4) 0.133(5) Uani 1 1 d D . .
H13N H 0.4696 0.6790 0.7748 0.159 Uiso 1 1 calc R U .
H13O H 0.3700 0.6687 0.8066 0.159 Uiso 1 1 calc R U .
Cl1 Cl 0.4124(3) 0.7430(2) 0.85519(19) 0.1608(14) Uani 1 1 d D . .
Cl2 Cl 0.4089(3) 0.7534(2) 0.7234(2) 0.1821(17) Uani 1 1 d D . .
C137 C 0.1522(8) 0.3905(6) 0.3078(6) 0.1339(17) Uani 1 1 d D . .
H13G H 0.1045 0.4052 0.3455 0.201 Uiso 1 1 calc R U .
H13H H 0.1924 0.4301 0.2861 0.201 Uiso 1 1 calc R U .
H13I H 0.1799 0.3509 0.3254 0.201 Uiso 1 1 calc R U .
C138 C 0.1206(8) 0.3676(5) 0.2550(6) 0.1339(17) Uani 1 1 d D . .
H13J H 0.0640 0.3869 0.2616 0.161 Uiso 1 1 calc R U .
H13K H 0.1591 0.3867 0.2085 0.161 Uiso 1 1 calc R U .
O21 O 0.1164(5) 0.2911(4) 0.2623(4) 0.1339(17) Uani 1 1 d D . .
C139 C 0.0833(8) 0.2679(5) 0.2107(6) 0.1339(17) Uani 1 1 d D . .
H13L H 0.1178 0.2886 0.1635 0.161 Uiso 1 1 calc R U .
H13M H 0.0239 0.2812 0.2206 0.161 Uiso 1 1 calc R U .
C140 C 0.0922(8) 0.1861(5) 0.2223(6) 0.1339(17) Uani 1 1 d D . .
H14A H 0.1512 0.1740 0.1998 0.201 Uiso 1 1 calc R U .
H14B H 0.0572 0.1639 0.2031 0.201 Uiso 1 1 calc R U .
H14C H 0.0739 0.1690 0.2713 0.201 Uiso 1 1 calc R U .
C141 C 0.5754(9) 0.6215(11) 0.6107(6) 0.093(7) Uani 0.5 1 d . . P
H14D H 0.5735 0.6478 0.5676 0.112 Uiso 0.5 1 calc R U P
H14E H 0.6141 0.5818 0.5986 0.112 Uiso 0.5 1 calc R U P
Cl3 Cl 0.4856(4) 0.5897(3) 0.6543(3) 0.1143(18) Uani 0.5 1 d . . P
Cl4 Cl 0.6187(4) 0.6769(3) 0.6462(5) 0.161(3) Uani 0.5 1 d . . P
O22 O 0.6030(3) 0.2679(2) 0.8221(2) 0.0702(14) Uani 1 1 d . . .
C142 C 0.8992(9) 0.3515(6) 0.1031(7) 0.0725(16) Uani 0.5 1 d D . P
H14F H 0.9531 0.3491 0.1097 0.109 Uiso 0.5 1 calc R U P
H14G H 0.8747 0.3979 0.1106 0.109 Uiso 0.5 1 calc R U P
H14H H 0.9085 0.3441 0.0564 0.109 Uiso 0.5 1 calc R U P
C143 C 0.8399(9) 0.2949(6) 0.1530(8) 0.0725(16) Uani 0.5 1 d D . P
H14I H 0.8287 0.3020 0.2005 0.087 Uiso 0.5 1 calc R U P
H14J H 0.7858 0.2951 0.1460 0.087 Uiso 0.5 1 calc R U P
O24 O 0.8842(6) 0.2275(4) 0.1385(5) 0.0725(16) Uani 0.5 1 d D . P
C145 C 0.8753(9) 0.0980(6) 0.1687(8) 0.0725(16) Uani 0.5 1 d D . P
H14K H 0.8926 0.0926 0.1206 0.109 Uiso 0.5 1 calc R U P
H14L H 0.8354 0.0600 0.1969 0.109 Uiso 0.5 1 calc R U P
H14M H 0.9249 0.0959 0.1816 0.109 Uiso 0.5 1 calc R U P
C144 C 0.8338(9) 0.1685(6) 0.1797(8) 0.0725(16) Uani 0.5 1 d D . P
H14N H 0.7811 0.1684 0.1705 0.087 Uiso 0.5 1 calc R U P
H14O H 0.8183 0.1740 0.2282 0.087 Uiso 0.5 1 calc R U P

loop_
_atom_site_aniso_label
_atom_site_aniso_U_11
_atom_site_aniso_U_22
_atom_site_aniso_U_33
_atom_site_aniso_U_23
_atom_site_aniso_U_13
_atom_site_aniso_U_12
Zr1 0.0300(2) 0.0293(2) 0.0319(3) -0.01107(19) -0.01420(19) -0.00013(17)
Zr2 0.0251(2) 0.0324(2) 0.0277(3) -0.01006(18) -0.01026(18) -0.00138(16)
Zr3 0.0317(2) 0.0254(2) 0.0351(3) -0.00995(18) -0.01578(19) -0.00021(16)
Zr4 0.0260(2) 0.0291(2) 0.0304(3) -0.00980(18) -0.01160(18) 0.00350(16)
C1 0.034(3) 0.029(2) 0.050(3) -0.005(2) -0.021(2) -0.0006(19)
C2 0.039(3) 0.051(3) 0.045(3) -0.009(3) -0.024(3) -0.002(2)
C3 0.060(4) 0.054(3) 0.046(4) -0.014(3) -0.026(3) -0.002(3)
C4 0.053(4) 0.049(3) 0.045(4) -0.011(3) -0.017(3) 0.011(3)
C5 0.037(3) 0.055(3) 0.055(4) -0.011(3) -0.015(3) 0.002(2)
C6 0.034(3) 0.046(3) 0.050(4) -0.001(3) -0.020(2) -0.004(2)
C7 0.034(2) 0.033(2) 0.038(3) -0.009(2) -0.022(2) 0.0011(19)
C8 0.032(2) 0.033(2) 0.040(3) -0.012(2) -0.026(2) 0.0062(18)
O1 0.0340(18) 0.0332(17) 0.041(2) -0.0166(15) -0.0156(15) -0.0003(13)
C9 0.033(2) 0.036(2) 0.035(3) -0.011(2) -0.020(2) 0.0003(19)
C10 0.044(3) 0.042(3) 0.041(3) -0.021(2) -0.023(2) 0.006(2)
C11 0.050(3) 0.036(3) 0.054(4) -0.020(2) -0.023(3) -0.004(2)
C12 0.044(3) 0.033(2) 0.051(4) -0.007(2) -0.023(3) -0.004(2)
C13 0.038(3) 0.039(3) 0.034(3) -0.015(2) -0.019(2) 0.005(2)
C14 0.041(3) 0.032(2) 0.035(3) -0.012(2) -0.022(2) 0.0065(19)
O2 0.0362(18) 0.0303(16) 0.0271(18) -0.0087(13) -0.0142(14) -0.0005(13)
C15 0.043(3) 0.035(2) 0.031(3) -0.006(2) -0.017(2) 0.004(2)
C16 0.060(4) 0.045(3) 0.034(3) -0.001(2) -0.020(3) 0.000(3)
C17 0.076(4) 0.056(3) 0.038(3) -0.002(3) -0.039(3) -0.001(3)
C18 0.056(3) 0.050(3) 0.045(4) -0.013(3) -0.032(3) 0.004(3)
C19 0.043(3) 0.030(2) 0.032(3) -0.007(2) -0.017(2) 0.002(2)
C20 0.035(3) 0.029(2) 0.034(3) -0.003(2) -0.010(2) -0.0002(18)
C21 0.039(3) 0.029(2) 0.035(3) -0.008(2) -0.016(2) 0.0054(19)
C22 0.039(3) 0.028(2) 0.032(3) 0.001(2) -0.009(2) -0.0016(19)
C23 0.037(3) 0.044(3) 0.034(3) -0.004(2) -0.005(2) -0.003(2)
C24 0.053(3) 0.041(3) 0.026(3) -0.011(2) -0.011(2) -0.003(2)
C25 0.032(3) 0.031(2) 0.050(3) 0.004(2) -0.006(2) 0.0014(19)
C26 0.036(3) 0.025(2) 0.040(3) -0.005(2) -0.013(2) -0.0007(18)
O3 0.0300(17) 0.0272(15) 0.036(2) -0.0071(14) -0.0109(14) -0.0003(12)
C27 0.042(3) 0.029(2) 0.062(4) -0.005(2) -0.015(3) -0.004(2)
C28 0.047(3) 0.047(3) 0.071(5) -0.002(3) -0.023(3) -0.014(3)
C29 0.051(4) 0.054(4) 0.066(5) 0.019(3) -0.007(3) -0.023(3)
C30 0.048(3) 0.048(3) 0.040(3) 0.003(3) -0.009(3) -0.010(2)
C31 0.041(3) 0.032(3) 0.080(5) -0.015(3) -0.027(3) -0.004(2)
C32 0.031(3) 0.031(2) 0.069(4) -0.016(2) -0.021(3) 0.0006(19)
O4 0.0367(18) 0.0261(15) 0.045(2) -0.0143(14) -0.0210(15) -0.0013(13)
C33 0.046(3) 0.041(3) 0.076(5) -0.032(3) -0.032(3) 0.006(2)
C34 0.077(5) 0.045(3) 0.102(6) -0.039(4) -0.052(4) 0.012(3)
C35 0.089(6) 0.040(4) 0.141(8) -0.032(4) -0.059(6) -0.002(3)
C36 0.073(5) 0.044(3) 0.102(6) -0.023(4) -0.046(4) -0.005(3)
C37 0.040(3) 0.045(3) 0.069(4) -0.033(3) -0.029(3) 0.002(2)
C38 0.053(4) 0.055(4) 0.075(5) -0.035(3) -0.036(3) 0.009(3)
C39 0.067(4) 0.061(4) 0.069(5) -0.033(3) -0.041(4) 0.005(3)
C40 0.061(4) 0.064(4) 0.088(6) -0.028(4) -0.054(4) 0.007(3)
C41 0.033(3) 0.058(4) 0.091(5) -0.035(3) -0.033(3) 0.005(2)
C42 0.040(3) 0.051(3) 0.066(4) -0.028(3) -0.030(3) 0.004(2)
O5 0.047(2) 0.0346(18) 0.052(2) -0.0075(16) -0.0292(18) 0.0032(15)
C43 0.078(11) 0.036(7) 0.101(12) -0.015(8) -0.070(10) 0.026(7)
C44 0.072(9) 0.032(6) 0.090(11) -0.018(6) -0.041(8) 0.025(6)
C45 0.108(12) 0.084(10) 0.045(8) -0.019(7) -0.053(8) 0.031(9)
C44A 0.115(10) 0.093(9) 0.220(16) 0.043(9) -0.133(12) -0.032(7)
C45A 0.115(10) 0.093(9) 0.220(16) 0.043(9) -0.133(12) -0.032(7)
C43A 0.115(10) 0.093(9) 0.220(16) 0.043(9) -0.133(12) -0.032(7)
O6 0.0276(18) 0.058(2) 0.044(2) -0.0271(18) -0.0118(15) 0.0059(15)
C46 0.026(2) 0.048(3) 0.055(4) -0.023(3) -0.013(2) 0.003(2)
C47 0.046(3) 0.063(4) 0.049(4) -0.018(3) -0.013(3) -0.006(3)
C48 0.036(3) 0.047(3) 0.093(5) -0.022(3) -0.020(3) 0.005(2)
C49 0.032(2) 0.041(3) 0.039(3) -0.027(2) -0.012(2) 0.0072(19)
C50 0.040(3) 0.041(3) 0.063(4) -0.030(3) -0.023(3) 0.007(2)
C51 0.045(3) 0.044(3) 0.058(4) -0.026(3) -0.008(3) -0.006(2)
C52 0.053(4) 0.043(3) 0.055(4) -0.018(3) -0.011(3) 0.007(3)
C53 0.045(3) 0.051(3) 0.056(4) -0.019(3) -0.021(3) 0.007(2)
C54 0.035(3) 0.040(3) 0.049(3) -0.015(2) -0.018(2) 0.004(2)
C55 0.033(3) 0.043(3) 0.034(3) -0.023(2) -0.015(2) 0.008(2)
C56 0.033(2) 0.039(3) 0.029(3) -0.018(2) -0.011(2) 0.0106(19)
O7 0.0353(18) 0.0355(17) 0.0276(19) -0.0108(14) -0.0106(14) 0.0056(13)
C57 0.035(3) 0.045(3) 0.029(3) -0.014(2) -0.011(2) 0.008(2)
C58 0.054(3) 0.055(3) 0.036(3) -0.020(3) -0.017(3) 0.016(3)
C59 0.058(4) 0.064(4) 0.041(4) -0.027(3) -0.016(3) 0.012(3)
C60 0.050(3) 0.051(3) 0.051(4) -0.033(3) -0.022(3) 0.016(2)
C61 0.038(3) 0.039(2) 0.027(3) -0.010(2) -0.016(2) 0.009(2)
C62 0.030(2) 0.035(2) 0.028(3) -0.008(2) -0.0111(19) 0.0050(18)
O8 0.0254(16) 0.0339(16) 0.0302(18) -0.0095(14) -0.0094(13) 0.0031(12)
C63 0.029(2) 0.033(2) 0.034(3) -0.006(2) -0.013(2) 0.0048(18)
C64 0.039(3) 0.033(2) 0.041(3) -0.001(2) -0.013(2) -0.003(2)
C65 0.036(3) 0.045(3) 0.037(3) 0.003(2) -0.007(2) -0.001(2)
C66 0.039(3) 0.047(3) 0.030(3) -0.007(2) -0.010(2) 0.006(2)
C67 0.040(3) 0.027(2) 0.032(3) -0.0048(19) -0.016(2) 0.0012(18)
C68 0.029(2) 0.037(3) 0.046(3) -0.009(2) -0.012(2) -0.0078(19)
C69 0.042(3) 0.036(3) 0.041(3) -0.013(2) -0.017(2) -0.006(2)
C70 0.035(3) 0.031(2) 0.032(3) -0.007(2) -0.012(2) 0.0006(18)
C71 0.034(3) 0.035(2) 0.033(3) -0.008(2) -0.015(2) 0.0060(19)
C72 0.034(2) 0.036(2) 0.033(3) -0.008(2) -0.018(2) 0.0024(19)
C73 0.038(3) 0.027(2) 0.032(3) -0.0112(19) -0.018(2) 0.0046(18)
C74 0.034(2) 0.027(2) 0.035(3) -0.0121(19) -0.021(2) 0.0054(17)
O9 0.0305(17) 0.0305(16) 0.0311(19) -0.0128(13) -0.0119(13) 0.0004(12)
C75 0.031(2) 0.028(2) 0.034(3) -0.0082(19) -0.015(2) 0.0062(17)
C76 0.045(3) 0.037(2) 0.032(3) -0.016(2) -0.020(2) 0.008(2)
C77 0.056(3) 0.028(2) 0.043(3) -0.016(2) -0.024(3) 0.005(2)
C78 0.049(3) 0.027(2) 0.035(3) -0.007(2) -0.019(2) -0.003(2)
C79 0.039(3) 0.028(2) 0.029(3) -0.0090(19) -0.010(2) 0.0050(18)
C80 0.039(3) 0.037(2) 0.025(3) -0.010(2) -0.013(2) 0.011(2)
O10 0.0317(18) 0.0434(19) 0.0297(19) -0.0103(15) -0.0108(14) 0.0046(14)
C81 0.048(3) 0.036(3) 0.035(3) -0.003(2) -0.009(2) 0.001(2)
C82 0.073(4) 0.038(3) 0.038(3) -0.003(2) -0.021(3) 0.001(3)
C83 0.073(4) 0.043(3) 0.041(4) -0.005(3) -0.030(3) 0.003(3)
C84 0.049(3) 0.039(3) 0.033(3) -0.011(2) -0.019(2) 0.003(2)
C85 0.054(4) 0.063(4) 0.037(3) -0.003(3) -0.008(3) -0.013(3)
C86 0.056(4) 0.100(6) 0.060(5) -0.014(4) -0.007(3) -0.011(4)
C87 0.054(5) 0.227(15) 0.078(7) -0.018(8) -0.007(5) -0.011(7)
C88 0.119(10) 0.225(18) 0.104(9) 0.018(10) -0.046(8) -0.107(12)
C89 0.250(17) 0.146(11) 0.082(8) 0.049(7) -0.085(10) -0.151(13)
C90 0.113(7) 0.059(4) 0.077(6) 0.013(4) -0.047(5) -0.036(4)
C91 0.048(3) 0.027(2) 0.043(3) -0.016(2) -0.008(2) -0.004(2)
C92 0.057(4) 0.032(3) 0.059(4) -0.006(3) -0.003(3) -0.006(2)
C93 0.096(6) 0.042(3) 0.059(5) 0.009(3) -0.001(4) 0.002(4)
C94 0.104(6) 0.041(3) 0.050(4) -0.003(3) -0.029(4) 0.021(4)
C95 0.064(4) 0.044(3) 0.059(4) -0.020(3) -0.029(3) 0.013(3)
C96 0.041(3) 0.034(2) 0.044(3) -0.014(2) -0.016(2) 0.003(2)
C97 0.030(2) 0.046(3) 0.047(3) -0.026(3) -0.011(2) -0.002(2)
C98 0.032(3) 0.048(3) 0.052(4) -0.027(3) -0.019(2) 0.002(2)
O11 0.070(3) 0.048(2) 0.051(3) 0.0009(19) -0.040(2) -0.0263(19)
C99 0.036(3) 0.058(3) 0.068(4) -0.041(3) -0.027(3) 0.021(2)
C100 0.061(4) 0.071(4) 0.108(6) -0.066(4) -0.059(4) 0.033(3)
C101 0.054(4) 0.076(5) 0.126(7) -0.072(5) -0.054(4) 0.016(3)
C102 0.039(3) 0.049(3) 0.104(6) -0.047(4) -0.021(3) 0.006(3)
C103 0.042(3) 0.074(4) 0.038(3) -0.030(3) -0.026(3) 0.022(3)
C104 0.032(3) 0.066(4) 0.038(3) -0.032(3) -0.018(2) 0.010(2)
O12 0.0322(18) 0.0449(19) 0.043(2) -0.0240(16) -0.0157(16) 0.0061(14)
C105 0.032(3) 0.069(4) 0.035(3) -0.021(3) -0.021(2) 0.011(2)
C106 0.048(3) 0.088(5) 0.038(3) -0.025(3) -0.021(3) 0.028(3)
C107 0.066(5) 0.129(7) 0.039(4) -0.029(4) -0.023(3) 0.045(4)
C108 0.057(4) 0.095(5) 0.046(4) -0.044(4) -0.028(3) 0.040(3)
C109 0.035(3) 0.061(3) 0.027(3) -0.017(2) -0.020(2) 0.010(2)
C110 0.033(3) 0.048(3) 0.041(3) -0.016(2) -0.023(2) 0.001(2)
C111 0.028(2) 0.040(3) 0.040(3) -0.014(2) -0.018(2) 0.0038(19)
C112 0.035(3) 0.039(3) 0.035(3) -0.008(2) -0.022(2) 0.004(2)
C113 0.039(3) 0.049(3) 0.039(3) -0.003(2) -0.022(2) -0.005(2)
C114 0.030(3) 0.061(3) 0.032(3) -0.003(2) -0.013(2) -0.003(2)
C115 0.036(3) 0.032(2) 0.042(3) -0.007(2) -0.021(2) -0.0011(19)
C116 0.033(2) 0.032(2) 0.040(3) -0.010(2) -0.019(2) 0.0039(18)
O13 0.0362(18) 0.0330(17) 0.036(2) -0.0074(14) -0.0176(15) 0.0099(14)
C117 0.038(3) 0.036(3) 0.056(4) -0.023(2) -0.029(3) 0.011(2)
C118 0.055(4) 0.043(3) 0.073(5) -0.021(3) -0.039(3) 0.018(3)
C119 0.070(4) 0.034(3) 0.075(5) -0.012(3) -0.045(4) 0.017(3)
C120 0.054(3) 0.044(3) 0.052(4) -0.002(3) -0.033(3) 0.000(2)
C121 0.034(3) 0.044(3) 0.048(3) -0.022(2) -0.019(2) 0.016(2)
C122 0.036(3) 0.075(4) 0.080(5) -0.042(4) -0.028(3) 0.015(3)
C123 0.038(3) 0.094(5) 0.063(5) -0.037(4) -0.012(3) 0.007(3)
C124 0.041(3) 0.072(4) 0.054(4) -0.026(3) -0.007(3) 0.011(3)
C125 0.037(3) 0.049(3) 0.060(4) -0.025(3) -0.018(3) 0.019(2)
C126 0.031(3) 0.040(3) 0.062(4) -0.025(3) -0.020(3) 0.014(2)
O14 0.045(2) 0.057(2) 0.046(2) -0.0187(19) -0.0246(18) 0.0050(17)
C127 0.040(3) 0.049(3) 0.047(3) -0.021(3) -0.015(2) 0.018(2)
C128 0.049(3) 0.052(3) 0.056(4) -0.023(3) -0.023(3) 0.017(3)
C129 0.053(4) 0.055(4) 0.065(4) -0.027(3) -0.022(3) 0.012(3)
C130 0.060(4) 0.072(4) 0.050(4) -0.030(3) -0.025(3) 0.016(3)
C131 0.055(4) 0.064(4) 0.053(4) -0.013(3) -0.018(3) 0.016(3)
C132 0.052(3) 0.050(3) 0.050(4) -0.020(3) -0.017(3) 0.013(3)
O15 0.0365(18) 0.0274(15) 0.0325(19) -0.0079(13) -0.0167(14) -0.0042(13)
O16 0.0351(17) 0.0264(15) 0.0334(19) -0.0101(13) -0.0171(14) 0.0011(12)
O17 0.0224(15) 0.0420(18) 0.0325(19) -0.0102(15) -0.0081(13) 0.0002(13)
O18 0.0324(17) 0.0262(15) 0.0275(18) -0.0100(13) -0.0138(13) 0.0013(12)
O19 0.0362(17) 0.0258(15) 0.0302(19) -0.0089(13) -0.0141(14) 0.0017(12)
O20 0.0317(19) 0.048(2) 0.055(2) -0.0161(18) -0.0187(17) -0.0036(15)
C133 0.029(3) 0.082(4) 0.054(4) -0.024(3) -0.013(3) -0.006(3)
C134 0.033(3) 0.089(5) 0.113(6) -0.047(5) -0.033(4) 0.022(3)
C135 0.058(5) 0.118(7) 0.081(6) 0.014(5) -0.014(4) -0.038(5)
C136 0.159(10) 0.187(11) 0.051(6) 0.028(7) -0.046(6) -0.090(9)
Cl1 0.195(4) 0.169(3) 0.125(3) -0.038(2) -0.062(3) 0.031(3)
Cl2 0.203(4) 0.177(4) 0.160(3) 0.005(3) -0.077(3) 0.068(3)
C137 0.150(4) 0.128(4) 0.125(4) -0.029(3) -0.046(3) -0.006(3)
C138 0.150(4) 0.128(4) 0.125(4) -0.029(3) -0.046(3) -0.006(3)
O21 0.150(4) 0.128(4) 0.125(4) -0.029(3) -0.046(3) -0.006(3)
C139 0.150(4) 0.128(4) 0.125(4) -0.029(3) -0.046(3) -0.006(3)
C140 0.150(4) 0.128(4) 0.125(4) -0.029(3) -0.046(3) -0.006(3)
C141 0.052(8) 0.191(19) 0.027(7) 0.013(9) -0.019(6) 0.042(10)
Cl3 0.143(5) 0.100(3) 0.139(5) -0.031(3) -0.096(4) 0.036(3)
Cl4 0.092(4) 0.098(4) 0.266(9) 0.029(5) -0.055(5) -0.025(3)
O22 0.082(3) 0.073(3) 0.066(3) -0.021(2) -0.039(3) 0.039(3)
C142 0.070(4) 0.070(4) 0.069(4) -0.013(3) -0.016(3) 0.015(3)
C143 0.070(4) 0.070(4) 0.069(4) -0.013(3) -0.016(3) 0.015(3)
O24 0.070(4) 0.070(4) 0.069(4) -0.013(3) -0.016(3) 0.015(3)
C145 0.070(4) 0.070(4) 0.069(4) -0.013(3) -0.016(3) 0.015(3)
C144 0.070(4) 0.070(4) 0.069(4) -0.013(3) -0.016(3) 0.015(3)

loop_
_atom_type_symbol
_atom_type_description
_atom_type_scat_dispersion_real
_atom_type_scat_dispersion_imag
_atom_type_scat_source
C C 0.0033 0.0016 'International Tables Vol C Tables 4.2.6.8 and 6.1.1.4'
H H 0.0000 0.0000 'International Tables Vol C Tables 4.2.6.8 and 6.1.1.4'
O O 0.0106 0.0060 'International Tables Vol C Tables 4.2.6.8 and 6.1.1.4'
Zr Zr -2.9673 0.5597 'International Tables Vol C Tables 4.2.6.8 and 6.1.1.4'
Cl Cl 0.1484 0.1585 'International Tables Vol C Tables 4.2.6.8 and 6.1.1.4'

loop_
_geom_angle_atom_site_label_1
_geom_angle_atom_site_label_2
_geom_angle_atom_site_label_3
_geom_angle
O5 Zr1 O1 100.28(14)
O5 Zr1 O2 98.53(15)
O1 Zr1 O2 86.55(13)
O5 Zr1 O16 156.84(13)
O1 Zr1 O16 102.71(13)
O2 Zr1 O16 85.64(12)
O5 Zr1 O15 89.84(13)
O1 Zr1 O15 168.01(13)
O2 Zr1 O15 98.38(12)
O16 Zr1 O15 67.00(11)
O5 Zr1 O6 94.79(15)
O1 Zr1 O6 91.09(13)
O2 Zr1 O6 166.68(13)
O16 Zr1 O6 82.09(13)
O15 Zr1 O6 81.59(12)
O5 Zr1 Zr2 122.04(11)
O1 Zr1 Zr2 135.02(10)
O2 Zr1 Zr2 100.33(9)
O16 Zr1 Zr2 35.22(8)
O15 Zr1 Zr2 33.42(8)
O6 Zr1 Zr2 72.28(9)
O11 Zr2 O8 114.41(14)
O11 Zr2 O7 96.40(16)
O8 Zr2 O7 84.43(12)
O11 Zr2 O15 94.55(14)
O8 Zr2 O15 150.64(12)
O7 Zr2 O15 87.77(13)
O11 Zr2 O17 83.09(16)
O8 Zr2 O17 88.61(12)
O7 Zr2 O17 172.12(13)
O15 Zr2 O17 100.11(13)
O11 Zr2 O16 158.61(14)
O8 Zr2 O16 84.55(12)
O7 Zr2 O16 95.21(13)
O15 Zr2 O16 68.01(11)
O17 Zr2 O16 87.79(12)
O11 Zr2 Zr1 129.36(11)
O8 Zr2 Zr1 115.98(9)
O7 Zr2 Zr1 83.77(10)
O15 Zr2 Zr1 34.83(8)
O17 Zr2 Zr1 102.66(9)
O16 Zr2 Zr1 34.85(8)
O12 Zr3 O3 122.34(14)
O12 Zr3 O4 91.06(14)
O3 Zr3 O4 88.17(13)
O12 Zr3 O18 87.78(13)
O3 Zr3 O18 149.78(13)
O4 Zr3 O18 94.14(12)
O12 Zr3 O17 91.13(13)
O3 Zr3 O17 95.30(12)
O4 Zr3 O17 174.07(12)
O18 Zr3 O17 80.45(12)
O12 Zr3 O19 155.46(13)
O3 Zr3 O19 81.96(12)
O4 Zr3 O19 86.04(12)
O18 Zr3 O19 68.18(11)
O17 Zr3 O19 89.69(12)
O12 Zr3 Zr4 119.93(10)
O3 Zr3 Zr4 117.34(10)
O4 Zr3 Zr4 84.42(9)
O18 Zr3 Zr4 33.52(8)
O17 Zr3 Zr4 89.71(9)
O19 Zr3 Zr4 35.54(8)
O13 Zr4 O10 101.73(14)
O13 Zr4 O9 104.95(13)
O10 Zr4 O9 87.25(13)
O13 Zr4 O18 92.64(13)
O10 Zr4 O18 165.62(13)
O9 Zr4 O18 89.58(12)
O13 Zr4 O19 159.95(13)
O10 Zr4 O19 96.70(13)
O9 Zr4 O19 83.60(12)
O18 Zr4 O19 69.00(12)
O13 Zr4 O20 90.67(14)
O10 Zr4 O20 95.17(14)
O9 Zr4 O20 163.40(13)
O18 Zr4 O20 84.01(13)
O19 Zr4 O20 79.80(13)
O13 Zr4 Zr3 123.99(10)
O10 Zr4 Zr3 132.61(10)
O9 Zr4 Zr3 91.92(9)
O18 Zr4 Zr3 33.47(8)
O19 Zr4 Zr3 36.42(9)
O20 Zr4 Zr3 74.35(10)
C6 C1 C2 117.3(5)
C6 C1 C7 119.9(5)
C2 C1 C7 122.7(4)
C3 C2 C1 121.0(5)
C3 C2 H2 119.5
C1 C2 H2 119.5
C4 C3 C2 120.4(6)
C4 C3 H3 119.8
C2 C3 H3 119.8
C3 C4 C5 119.8(6)
C3 C4 H4 120.1
C5 C4 H4 120.1
C6 C5 C4 119.9(5)
C6 C5 H5 120.1
C4 C5 H5 120.1
C5 C6 C1 121.6(5)
C5 C6 H6 119.2
C1 C6 H6 119.2
C12 C7 C8 117.8(5)
C12 C7 C1 118.7(4)
C8 C7 C1 123.3(4)
O1 C8 C7 119.2(4)
O1 C8 C9 120.1(4)
C7 C8 C9 120.7(4)
C8 O1 Zr1 141.9(3)
C10 C9 C8 118.3(4)
C10 C9 C13 115.4(5)
C8 C9 C13 126.2(4)
C9 C10 C11 121.2(5)
C9 C10 H10 119.4
C11 C10 H10 119.4
C12 C11 C10 118.9(5)
C12 C11 H11 120.5
C10 C11 H11 120.5
C11 C12 C7 122.9(5)
C11 C12 H12 118.6
C7 C12 H12 118.6
C18 C13 C14 116.5(5)
C18 C13 C9 118.0(4)
C14 C13 C9 125.2(4)
O2 C14 C15 119.4(4)
O2 C14 C13 119.6(4)
C15 C14 C13 121.0(5)
C14 O2 Zr1 119.6(3)
C16 C15 C14 119.1(5)
C16 C15 C19 121.5(5)
C14 C15 C19 119.3(4)
C17 C16 C15 121.4(5)
C17 C16 H16 119.3
C15 C16 H16 119.3
C16 C17 C18 119.5(5)
C16 C17 H17 120.2
C18 C17 H17 120.2
C17 C18 C13 122.4(5)
C17 C18 H18 118.8
C13 C18 H18 118.8
C24 C19 C20 117.8(5)
C24 C19 C15 121.5(5)
C20 C19 C15 120.6(5)
C21 C20 C19 121.6(5)
C21 C20 H20 119.2
C19 C20 H20 119.2
C20 C21 C22 120.9(5)
C20 C21 H21 119.6
C22 C21 H21 119.6
C21 C22 C23 117.5(5)
C21 C22 C25 121.3(5)
C23 C22 C25 121.0(5)
C24 C23 C22 120.7(5)
C24 C23 H23 119.6
C22 C23 H23 119.6
C19 C24 C23 121.5(5)
C19 C24 H24 119.3
C23 C24 H24 119.3
C30 C25 C26 119.7(5)
C30 C25 C22 116.9(5)
C26 C25 C22 123.4(4)
O3 C26 C25 121.3(4)
O3 C26 C27 118.4(5)
C25 C26 C27 120.3(5)
C26 O3 Zr3 129.1(3)
C28 C27 C26 118.7(6)
C28 C27 C31 118.2(5)
C26 C27 C31 123.0(5)
C29 C28 C27 121.5(6)
C29 C28 H28 119.3
C27 C28 H28 119.3
C28 C29 C30 120.2(5)
C28 C29 H29 119.9
C30 C29 H29 119.9
C25 C30 C29 119.6(6)
C25 C30 H30 120.2
C29 C30 H30 120.2
C32 C31 C36 120.3(6)
C32 C31 C27 123.2(5)
C36 C31 C27 116.4(6)
O4 C32 C31 120.1(5)
O4 C32 C33 120.6(5)
C31 C32 C33 119.3(5)
C32 O4 Zr3 119.1(3)
C34 C33 C32 119.4(6)
C34 C33 C37 117.7(6)
C32 C33 C37 122.9(5)
C35 C34 C33 122.0(7)
C35 C34 H34 119.0
C33 C34 H34 119.0
C34 C35 C36 120.1(6)
C34 C35 H35 120.0
C36 C35 H35 120.0
C35 C36 C31 118.7(7)
C35 C36 H36 120.6
C31 C36 H36 120.6
C38 C37 C42 118.3(6)
C38 C37 C33 120.3(5)
C42 C37 C33 121.0(6)
C39 C38 C37 122.2(6)
C39 C38 H38 118.9
C37 C38 H38 118.9
C38 C39 C40 119.0(7)
C38 C39 H39 120.5
C40 C39 H39 120.5
C39 C40 C41 119.9(7)
C39 C40 H40 120.1
C41 C40 H40 120.1
C42 C41 C40 120.9(6)
C42 C41 H41 119.5
C40 C41 H41 119.5
C41 C42 C37 119.7(6)
C41 C42 H42 120.2
C37 C42 H42 120.2
C43 O5 C43A 22.4(9)
C43 O5 Zr1 172.9(7)
C43A O5 Zr1 162.5(8)
O5 C43 C45 114.8(10)
O5 C43 C44 111.8(11)
C45 C43 C44 113.7(10)
O5 C43 C45A 84.4(9)
C45 C43 C45A 52.5(10)
C44 C43 C45A 89.7(12)
O5 C43 H43 105.1
C45 C43 H43 105.1
C44 C43 H43 105.1
C45A C43 H43 157.3
C43 C44 H44A 109.5
C43 C44 H44B 109.5
H44A C44 H44B 109.5
C43 C44 H44C 109.5
H44A C44 H44C 109.5
H44B C44 H44C 109.5
C43 C45 H45A 109.5
C43 C45 H45B 109.5
H45A C45 H45B 109.5
C43 C45 H45C 109.5
H45A C45 H45C 109.5
H45B C45 H45C 109.5
C43A C44A H44D 109.5
C43A C44A H44E 109.5
H44D C44A H44E 109.5
C43A C44A H44F 109.5
H44D C44A H44F 109.5
H44E C44A H44F 109.5
C43A C45A C43 3.1(17)
C43A C45A H45D 109.5
C43 C45A H45D 108.3
C43A C45A H45E 109.5
C43 C45A H45E 107.5
H45D C45A H45E 109.5
C43A C45A H45F 109.5
C43 C45A H45F 112.5
H45D C45A H45F 109.5
H45E C45A H45F 109.5
C44A C43A C45A 137.4(17)
C44A C43A O5 114.2(16)
C45A C43A O5 107.8(14)
C44A C43A H43A 92.5
C45A C43A H43A 92.5
O5 C43A H43A 92.5
C46 O6 Zr1 133.0(3)
O6 C46 C47 108.8(4)
O6 C46 C48 108.3(4)
C47 C46 C48 114.5(5)
O6 C46 H46 108.4
C47 C46 H46 108.4
C48 C46 H46 108.4
C46 C47 H47A 109.5
C46 C47 H47B 109.5
H47A C47 H47B 109.5
C46 C47 H47C 109.5
H47A C47 H47C 109.5
H47B C47 H47C 109.5
C46 C48 H48A 109.5
C46 C48 H48B 109.5
H48A C48 H48B 109.5
C46 C48 H48C 109.5
H48A C48 H48C 109.5
H48B C48 H48C 109.5
C50 C49 C54 118.3(5)
C50 C49 C55 121.9(5)
C54 C49 C55 119.8(4)
C49 C50 C51 121.0(5)
C49 C50 H50 119.5
C51 C50 H50 119.5
C52 C51 C50 121.2(5)
C52 C51 H51 119.4
C50 C51 H51 119.4
C53 C52 C51 119.5(6)
C53 C52 H52 120.2
C51 C52 H52 120.2
C52 C53 C54 119.9(6)
C52 C53 H53 120.1
C54 C53 H53 120.1
C53 C54 C49 120.0(5)
C53 C54 H54 120.0
C49 C54 H54 120.0
C60 C55 C56 118.2(5)
C60 C55 C49 119.1(4)
C56 C55 C49 122.6(5)
O7 C56 C57 120.3(4)
O7 C56 C55 119.1(4)
C57 C56 C55 120.6(5)
C56 O7 Zr2 127.5(3)
C56 C57 C58 117.4(5)
C56 C57 C61 123.4(5)
C58 C57 C61 119.1(5)
C59 C58 C57 122.4(6)
C59 C58 H58 118.8
C57 C58 H58 118.8
C58 C59 C60 118.6(6)
C58 C59 H59 120.7
C60 C59 H59 120.7
C55 C60 C59 122.8(5)
C55 C60 H60 118.6
C59 C60 H60 118.6
C66 C61 C62 119.5(5)
C66 C61 C57 117.5(4)
C62 C61 C57 123.0(4)
O8 C62 C63 120.0(4)
O8 C62 C61 119.9(4)
C63 C62 C61 120.1(4)
C62 O8 Zr2 129.9(3)
C64 C63 C62 118.8(4)
C64 C63 C67 119.7(4)
C62 C63 C67 121.5(4)
C65 C64 C63 121.7(5)
C65 C64 H64 119.2
C63 C64 H64 119.2
C64 C65 C66 119.6(5)
C64 C65 H65 120.2
C66 C65 H65 120.2
C61 C66 C65 120.2(5)
C61 C66 H66 119.9
C65 C66 H66 119.9
C72 C67 C68 116.3(4)
C72 C67 C63 122.1(4)
C68 C67 C63 121.6(4)
C69 C68 C67 120.7(5)
C69 C68 H68 119.7
C67 C68 H68 119.7
C68 C69 C70 122.6(5)
C68 C69 H69 118.7
C70 C69 H69 118.7
C69 C70 C71 117.1(4)
C69 C70 C73 120.0(4)
C71 C70 C73 122.9(4)
C72 C71 C70 121.1(5)
C72 C71 H71 119.5
C70 C71 H71 119.5
C71 C72 C67 122.1(5)
C71 C72 H72 119.0
C67 C72 H72 119.0
C78 C73 C74 119.0(4)
C78 C73 C70 120.8(4)
C74 C73 C70 119.8(4)
O9 C74 C75 120.2(4)
O9 C74 C73 119.3(4)
C75 C74 C73 120.2(4)
C74 O9 Zr4 128.6(3)
C74 C75 C76 118.4(4)
C74 C75 C79 122.8(4)
C76 C75 C79 118.3(4)
C77 C76 C75 120.7(5)
C77 C76 H76 119.7
C75 C76 H76 119.7
C76 C77 C78 120.2(4)
C76 C77 H77 119.9
C78 C77 H77 119.9
C73 C78 C77 120.6(5)
C73 C78 H78 119.7
C77 C78 H78 119.7
C84 C79 C80 118.7(4)
C84 C79 C75 116.2(4)
C80 C79 C75 125.1(4)
O10 C80 C79 121.6(4)
O10 C80 C81 117.8(5)
C79 C80 C81 120.6(5)
C80 O10 Zr4 131.6(3)
C82 C81 C80 118.4(5)
C82 C81 C85 120.5(5)
C80 C81 C85 121.1(5)
C83 C82 C81 121.4(5)
C83 C82 H82 119.3
C81 C82 H82 119.3
C82 C83 C84 120.0(6)
C82 C83 H83 120.0
C84 C83 H83 120.0
C79 C84 C83 120.8(5)
C79 C84 H84 119.6
C83 C84 H84 119.6
C86 C85 C90 119.4(7)
C86 C85 C81 119.6(6)
C90 C85 C81 120.6(6)
C85 C86 C87 119.3(9)
C85 C86 H86 120.3
C87 C86 H86 120.3
C88 C87 C86 122.5(12)
C88 C87 H87 118.7
C86 C87 H87 118.7
C89 C88 C87 117.4(11)
C89 C88 H88 121.3
C87 C88 H88 121.3
C88 C89 C90 124.4(13)
C88 C89 H89 117.8
C90 C89 H89 117.8
C85 C90 C89 116.8(10)
C85 C90 H90 121.6
C89 C90 H90 121.6
C92 C91 C96 117.7(6)
C92 C91 C97 121.2(5)
C96 C91 C97 120.8(5)
C93 C92 C91 121.3(7)
C93 C92 H92 119.4
C91 C92 H92 119.4
C92 C93 C94 121.0(6)
C92 C93 H93 119.5
C94 C93 H93 119.5
C93 C94 C95 119.2(7)
C93 C94 H94 120.4
C95 C94 H94 120.4
C96 C95 C94 119.9(6)
C96 C95 H95 120.1
C94 C95 H95 120.1
C95 C96 C91 120.9(5)
C95 C96 H96 119.6
C91 C96 H96 119.6
C98 C97 C102 119.1(6)
C98 C97 C91 123.6(4)
C102 C97 C91 117.0(5)
O11 C98 C97 121.5(5)
O11 C98 C99 117.3(5)
C97 C98 C99 121.1(5)
C98 O11 Zr2 163.0(4)
C100 C99 C98 119.0(6)
C100 C99 C103 117.2(6)
C98 C99 C103 123.8(5)
C101 C100 C99 120.9(7)
C101 C100 H100 119.6
C99 C100 H100 119.6
C100 C101 C102 121.6(6)
C100 C101 H101 119.2
C102 C101 H101 119.2
C97 C102 C101 118.2(6)
C97 C102 H102 120.9
C101 C102 H102 120.9
C108 C103 C104 119.1(6)
C108 C103 C99 120.5(5)
C104 C103 C99 120.1(5)
O12 C104 C105 122.1(5)
O12 C104 C103 117.6(5)
C105 C104 C103 120.3(5)
C104 O12 Zr3 159.3(3)
C104 C105 C106 120.0(5)
C104 C105 C109 120.9(5)
C106 C105 C109 119.1(5)
C105 C106 C107 119.8(6)
C105 C106 H106 120.1
C107 C106 H106 120.1
C108 C107 C106 119.8(6)
C108 C107 H107 120.1
C106 C107 H107 120.1
C103 C108 C107 120.7(6)
C103 C108 H108 119.7
C107 C108 H108 119.7
C114 C109 C110 117.9(5)
C114 C109 C105 122.1(5)
C110 C109 C105 120.0(5)
C111 C110 C109 120.5(5)
C111 C110 H110 119.8
C109 C110 H110 119.8
C110 C111 C112 121.7(5)
C110 C111 H111 119.2
C112 C111 H111 119.2
C111 C112 C113 117.6(5)
C111 C112 C115 120.0(4)
C113 C112 C115 122.4(4)
C114 C113 C112 120.5(5)
C114 C113 H113 119.8
C112 C113 H113 119.8
C109 C114 C113 121.3(5)
C109 C114 H114 119.3
C113 C114 H114 119.3
C116 C115 C120 118.3(5)
C116 C115 C112 121.7(4)
C120 C115 C112 119.9(5)
O13 C116 C115 119.8(4)
O13 C116 C117 118.3(5)
C115 C116 C117 121.8(5)
C116 O13 Zr4 176.0(3)
C118 C117 C116 117.7(5)
C118 C117 C121 119.5(5)
C116 C117 C121 122.5(5)
C117 C118 C119 122.1(5)
C117 C118 H118 118.9
C119 C118 H118 118.9
C118 C119 C120 118.9(5)
C118 C119 H119 120.5
C120 C119 H119 120.5
C115 C120 C119 121.0(6)
C115 C120 H120 119.5
C119 C120 H120 119.5
C122 C121 C126 117.6(5)
C122 C121 C117 119.3(5)
C126 C121 C117 123.1(5)
C121 C122 C123 122.2(6)
C121 C122 H122 118.9
C123 C122 H122 118.9
C124 C123 C122 118.9(6)
C124 C123 H123 120.6
C122 C123 H123 120.6
C123 C124 C125 121.0(6)
C123 C124 H124 119.5
C125 C124 H124 119.5
C126 C125 C124 118.9(6)
C126 C125 C127 121.9(5)
C124 C125 C127 119.1(5)
O14 C126 C125 123.6(5)
O14 C126 C121 114.9(5)
C125 C126 C121 121.5(5)
C126 O14 H14 109.5
C128 C127 C132 117.5(6)
C128 C127 C125 121.5(5)
C132 C127 C125 121.0(5)
C127 C128 C129 120.5(6)
C127 C128 H128 119.7
C129 C128 H128 119.7
C130 C129 C128 121.0(6)
C130 C129 H129 119.5
C128 C129 H129 119.5
C129 C130 C131 117.0(6)
C129 C130 H130 121.5
C131 C130 H130 121.5
C132 C131 C130 122.4(6)
C132 C131 H131 118.8
C130 C131 H131 118.8
C131 C132 C127 121.6(6)
C131 C132 H132 119.2
C127 C132 H132 119.2
Zr2 O15 Zr1 111.75(13)
Zr1 O16 Zr2 109.93(13)
Zr2 O17 Zr3 123.33(15)
Zr3 O18 Zr4 113.00(14)
Zr4 O19 Zr3 108.04(13)
C133 O20 Zr4 129.5(3)
O20 C133 C135 105.9(5)
O20 C133 C134 107.6(5)
C135 C133 C134 115.5(6)
O20 C133 H133 109.2
C135 C133 H133 109.2
C134 C133 H133 109.2
C133 C134 H13A 109.5
C133 C134 H13B 109.5
H13A C134 H13B 109.5
C133 C134 H13C 109.5
H13A C134 H13C 109.5
H13B C134 H13C 109.5
C133 C135 H13D 109.5
C133 C135 H13E 109.5
H13D C135 H13E 109.5
C133 C135 H13F 109.5
H13D C135 H13F 109.5
H13E C135 H13F 109.5
Cl2 C136 Cl1 118.5(8)
Cl2 C136 H13N 107.7
Cl1 C136 H13N 107.7
Cl2 C136 H13O 107.7
Cl1 C136 H13O 107.7
H13N C136 H13O 107.1
C138 C137 H13G 109.5
C138 C137 H13H 109.5
H13G C137 H13H 109.5
C138 C137 H13I 109.5
H13G C137 H13I 109.5
H13H C137 H13I 109.5
O21 C138 C137 110.4(9)
O21 C138 H13J 109.6
C137 C138 H13J 109.6
O21 C138 H13K 109.6
C137 C138 H13K 109.6
H13J C138 H13K 108.1
C138 O21 C139 110.6(8)
O21 C139 C140 102.1(8)
O21 C139 H13L 111.3
C140 C139 H13L 111.3
O21 C139 H13M 111.3
C140 C139 H13M 111.3
H13L C139 H13M 109.2
C139 C140 H14A 109.5
C139 C140 H14B 109.5
H14A C140 H14B 109.5
C139 C140 H14C 109.5
H14A C140 H14C 109.5
H14B C140 H14C 109.5
Cl3 C141 Cl4 117.7(9)
Cl3 C141 H14D 107.9
Cl4 C141 H14D 107.9
Cl3 C141 H14E 107.9
Cl4 C141 H14E 107.9
H14D C141 H14E 107.2
C143 C142 H14F 109.5
C143 C142 H14G 109.5
H14F C142 H14G 109.5
C143 C142 H14H 109.5
H14F C142 H14H 109.5
H14G C142 H14H 109.5
O24 C143 C142 104.9(10)
O24 C143 H14I 110.8
C142 C143 H14I 110.8
O24 C143 H14J 110.8
C142 C143 H14J 110.8
H14I C143 H14J 108.8
C144 O24 C143 111.5(9)
C144 C145 H14K 109.5
C144 C145 H14L 109.5
H14K C145 H14L 109.5
C144 C145 H14M 109.5
H14K C145 H14M 109.5
H14L C145 H14M 109.5
O24 C144 C145 114.5(11)
O24 C144 H14N 108.6
C145 C144 H14N 108.6
O24 C144 H14O 108.6
C145 C144 H14O 108.6
H14N C144 H14O 107.6

loop_
_geom_bond_atom_site_label_1
_geom_bond_atom_site_label_2
_geom_bond_distance
Zr1 O5 1.910(3)
Zr1 O1 1.993(3)
Zr1 O2 2.059(3)
Zr1 O16 2.170(3)
Zr1 O15 2.195(3)
Zr1 O6 2.229(4)
Zr1 Zr2 3.5704(6)
Zr2 O11 1.984(3)
Zr2 O8 2.000(3)
Zr2 O7 2.059(3)
Zr2 O15 2.117(3)
Zr2 O17 2.183(3)
Zr2 O16 2.190(3)
Zr3 O12 1.969(4)
Zr3 O3 2.000(3)
Zr3 O4 2.092(3)
Zr3 O18 2.126(3)
Zr3 O17 2.213(3)
Zr3 O19 2.215(3)
Zr3 Zr4 3.5480(6)
Zr4 O13 1.958(3)
Zr4 O10 1.995(3)
Zr4 O9 2.052(3)
Zr4 O18 2.129(3)
Zr4 O19 2.169(3)
Zr4 O20 2.246(3)
C1 C6 1.392(7)
C1 C2 1.405(7)
C1 C7 1.462(7)
C2 C3 1.387(8)
C2 H2 0.9500
C3 C4 1.370(8)
C3 H3 0.9500
C4 C5 1.386(9)
C4 H4 0.9500
C5 C6 1.385(8)
C5 H5 0.9500
C6 H6 0.9500
C7 C12 1.393(7)
C7 C8 1.408(7)
C8 O1 1.361(5)
C8 C9 1.417(7)
C9 C10 1.393(7)
C9 C13 1.490(7)
C10 C11 1.404(7)
C10 H10 0.9500
C11 C12 1.361(8)
C11 H11 0.9500
C12 H12 0.9500
C13 C18 1.410(7)
C13 C14 1.414(7)
C14 O2 1.357(6)
C14 C15 1.412(7)
C15 C16 1.396(7)
C15 C19 1.497(7)
C16 C17 1.357(8)
C16 H16 0.9500
C17 C18 1.396(8)
C17 H17 0.9500
C18 H18 0.9500
C19 C24 1.379(7)
C19 C20 1.393(7)
C20 C21 1.384(7)
C20 H20 0.9500
C21 C22 1.389(7)
C21 H21 0.9500
C22 C23 1.411(7)
C22 C25 1.484(7)
C23 C24 1.385(7)
C23 H23 0.9500
C24 H24 0.9500
C25 C30 1.400(7)
C25 C26 1.404(8)
C26 O3 1.363(6)
C26 C27 1.410(7)
C27 C28 1.396(8)
C27 C31 1.477(9)
C28 C29 1.373(9)
C28 H28 0.9500
C29 C30 1.407(8)
C29 H29 0.9500
C30 H30 0.9500
C31 C32 1.396(8)
C31 C36 1.419(8)
C32 O4 1.356(5)
C32 C33 1.420(8)
C33 C34 1.384(7)
C33 C37 1.486(9)
C34 C35 1.364(10)
C34 H34 0.9500
C35 C36 1.417(11)
C35 H35 0.9500
C36 H36 0.9500
C37 C38 1.394(9)
C37 C42 1.403(8)
C38 C39 1.372(9)
C38 H38 0.9500
C39 C40 1.385(9)
C39 H39 0.9500
C40 C41 1.396(10)
C40 H40 0.9500
C41 C42 1.373(9)
C41 H41 0.9500
C42 H42 0.9500
O5 C43 1.429(12)
O5 C43A 1.450(15)
C43 C45 1.490(14)
C43 C44 1.516(14)
C43 C45A 1.99(2)
C43 H43 1.0000
C44 H44A 0.9800
C44 H44B 0.9800
C44 H44C 0.9800
C45 H45A 0.9800
C45 H45B 0.9800
C45 H45C 0.9800
C44A C43A 1.21(2)
C44A H44D 0.9800
C44A H44E 0.9800
C44A H44F 0.9800
C45A C43A 1.44(2)
C45A H45D 0.9800
C45A H45E 0.9800
C45A H45F 0.9800
C43A H43A 1.0000
O6 C46 1.470(6)
C46 C47 1.505(8)
C46 C48 1.530(8)
C46 H46 1.0000
C47 H47A 0.9800
C47 H47B 0.9800
C47 H47C 0.9800
C48 H48A 0.9800
C48 H48B 0.9800
C48 H48C 0.9800
C49 C50 1.380(7)
C49 C54 1.427(7)
C49 C55 1.460(7)
C50 C51 1.388(8)
C50 H50 0.9500
C51 C52 1.387(9)
C51 H51 0.9500
C52 C53 1.383(8)
C52 H52 0.9500
C53 C54 1.418(8)
C53 H53 0.9500
C54 H54 0.9500
C55 C60 1.370(8)
C55 C56 1.430(7)
C56 O7 1.364(6)
C56 C57 1.407(7)
C57 C58 1.419(8)
C57 C61 1.480(7)
C58 C59 1.367(8)
C58 H58 0.9500
C59 C60 1.392(8)
C59 H59 0.9500
C60 H60 0.9500
C61 C66 1.390(7)
C61 C62 1.415(7)
C62 O8 1.344(5)
C62 C63 1.414(6)
C63 C64 1.404(6)
C63 C67 1.471(7)
C64 C65 1.367(7)
C64 H64 0.9500
C65 C66 1.425(8)
C65 H65 0.9500
C66 H66 0.9500
C67 C72 1.406(7)
C67 C68 1.414(7)
C68 C69 1.380(7)
C68 H68 0.9500
C69 C70 1.389(7)
C69 H69 0.9500
C70 C71 1.395(7)
C70 C73 1.504(7)
C71 C72 1.384(7)
C71 H71 0.9500
C72 H72 0.9500
C73 C78 1.386(6)
C73 C74 1.410(6)
C74 O9 1.351(5)
C74 C75 1.398(7)
C75 C76 1.408(6)
C75 C79 1.501(6)
C76 C77 1.378(7)
C76 H76 0.9500
C77 C78 1.388(7)
C77 H77 0.9500
C78 H78 0.9500
C79 C84 1.385(7)
C79 C80 1.391(7)
C80 O10 1.357(6)
C80 C81 1.418(7)
C81 C82 1.392(8)
C81 C85 1.479(8)
C82 C83 1.349(8)
C82 H82 0.9500
C83 C84 1.403(7)
C83 H83 0.9500
C84 H84 0.9500
C85 C86 1.369(10)
C85 C90 1.399(9)
C86 C87 1.434(13)
C86 H86 0.9500
C87 C88 1.342(18)
C87 H87 0.9500
C88 C89 1.33(2)
C88 H88 0.9500
C89 C90 1.441(14)
C89 H89 0.9500
C90 H90 0.9500
C91 C92 1.391(8)
C91 C96 1.398(7)
C91 C97 1.495(8)
C92 C93 1.360(10)
C92 H92 0.9500
C93 C94 1.367(11)
C93 H93 0.9500
C94 C95 1.396(9)
C94 H94 0.9500
C95 C96 1.374(8)
C95 H95 0.9500
C96 H96 0.9500
C97 C98 1.371(8)
C97 C102 1.409(7)
C98 O11 1.353(6)
C98 C99 1.422(8)
C99 C100 1.379(8)
C99 C103 1.489(9)
C100 C101 1.332(10)
C100 H100 0.9500
C101 C102 1.435(10)
C101 H101 0.9500
C102 H102 0.9500
C103 C108 1.377(8)
C103 C104 1.396(7)
C104 O12 1.366(6)
C104 C105 1.381(8)
C105 C106 1.381(8)
C105 C109 1.505(7)
C106 C107 1.389(9)
C106 H106 0.9500
C107 C108 1.382(10)
C107 H107 0.9500
C108 H108 0.9500
C109 C114 1.393(7)
C109 C110 1.406(7)
C110 C111 1.389(7)
C110 H110 0.9500
C111 C112 1.396(7)
C111 H111 0.9500
C112 C113 1.407(7)
C112 C115 1.467(7)
C113 C114 1.397(8)
C113 H113 0.9500
C114 H114 0.9500
C115 C116 1.392(7)
C115 C120 1.398(7)
C116 O13 1.365(5)
C116 C117 1.411(7)
C117 C118 1.384(7)
C117 C121 1.482(8)
C118 C119 1.385(9)
C118 H118 0.9500
C119 C120 1.399(8)
C119 H119 0.9500
C120 H120 0.9500
C121 C122 1.380(8)
C121 C126 1.416(7)
C122 C123 1.390(9)
C122 H122 0.9500
C123 C124 1.387(9)
C123 H123 0.9500
C124 C125 1.394(8)
C124 H124 0.9500
C125 C126 1.382(8)
C125 C127 1.496(8)
C126 O14 1.376(6)
O14 H14 0.8400
C127 C128 1.386(8)
C127 C132 1.401(8)
C128 C129 1.400(9)
C128 H128 0.9500
C129 C130 1.389(9)
C129 H129 0.9500
C130 C131 1.393(9)
C130 H130 0.9500
C131 C132 1.338(9)
C131 H131 0.9500
C132 H132 0.9500
O20 C133 1.480(6)
C133 C135 1.508(10)
C133 C134 1.513(9)
C133 H133 1.0000
C134 H13A 0.9800
C134 H13B 0.9800
C134 H13C 0.9800
C135 H13D 0.9800
C135 H13E 0.9800
C135 H13F 0.9800
C136 Cl2 1.615(8)
C136 Cl1 1.656(10)
C136 H13N 0.9900
C136 H13O 0.9900
C137 C138 1.540(11)
C137 H13G 0.9800
C137 H13H 0.9800
C137 H13I 0.9800
C138 O21 1.451(10)
C138 H13J 0.9900
C138 H13K 0.9900
O21 C139 1.537(10)
C139 C140 1.561(11)
C139 H13L 0.9900
C139 H13M 0.9900
C140 H14A 0.9800
C140 H14B 0.9800
C140 H14C 0.9800
C141 Cl3 1.562(16)
C141 Cl4 1.72(2)
C141 H14D 0.9900
C141 H14E 0.9900
C142 C143 1.508(13)
C142 H14F 0.9800
C142 H14G 0.9800
C142 H14H 0.9800
C143 O24 1.487(12)
C143 H14I 0.9900
C143 H14J 0.9900
O24 C144 1.416(12)
C145 C144 1.512(13)
C145 H14K 0.9800
C145 H14L 0.9800
C145 H14M 0.9800
C144 H14N 0.9900
C144 H14O 0.9900
